data_4510176
loop_
_publ_author_name
'Liu, Bo'
'Wei, Lei'
'Li, Nan-nan'
'Wu, Wei-Ping'
'Miao, Hui'
'Wang, Yao-Yu'
'Shi, Qi-Zhen'

_publ_section_title
;
 Solvent/Temperature and Dipyridyl Ligands Induced Diverse Coordination
 Polymers Based on 3-(2&#x2032;,5&#x2032;-Dicarboxylphenyl)pyridine
;
_journal_issue 3
_journal_name_full 'Crystal Growth &amp; Design'
_journal_page_first 1110
_journal_paper_doi 10.1021/cg401599x
_journal_volume 14
_journal_year 2014
_chemical_formula_sum 'C36 H22 Cd2 N4 O8'
_chemical_formula_weight 863.38
_chemical_name_systematic
; 
 ? 
;
_space_group_IT_number 2
_symmetry_cell_setting triclinic
_symmetry_space_group_name_Hall '-P 1'
_symmetry_space_group_name_H-M 'P -1'
_atom_sites_solution_hydrogens geom
_atom_sites_solution_primary direct
_atom_sites_solution_secondary difmap
_audit_creation_method SHELXL-97
_cell_angle_alpha 103.833(3)
_cell_angle_beta 93.527(3)
_cell_angle_gamma 105.995(3)
_cell_formula_units_Z 2
_cell_length_a 8.7982(16)
_cell_length_b 11.695(2)
_cell_length_c 18.886(3)
_cell_measurement_reflns_used 4501
_cell_measurement_temperature 296(2)
_cell_measurement_theta_max 28.323
_cell_measurement_theta_min 2.513
_cell_volume 1796.9(5)
_computing_cell_refinement 'Bruker SMART'
_computing_data_collection 'Bruker SMART'
_computing_data_reduction 'Bruker SMART'
_computing_molecular_graphics 'Bruker SHELXTL'
_computing_publication_material 'Bruker SHELXTL'
_computing_structure_refinement 'SHELXL-97 (Sheldrick, 1997)'
_computing_structure_solution 'SHELXS-97 (Sheldrick, 1990)'
_diffrn_ambient_temperature 296(2)
_diffrn_measured_fraction_theta_full 0.977
_diffrn_measured_fraction_theta_max 0.977
_diffrn_radiation_monochromator graphite
_diffrn_radiation_source 'fine-focus sealed tube'
_diffrn_radiation_type MoK\a
_diffrn_radiation_wavelength 0.71073
_diffrn_reflns_av_R_equivalents 0.0213
_diffrn_reflns_av_sigmaI/netI 0.0466
_diffrn_reflns_limit_h_max 10
_diffrn_reflns_limit_h_min -10
_diffrn_reflns_limit_k_max 13
_diffrn_reflns_limit_k_min -11
_diffrn_reflns_limit_l_max 22
_diffrn_reflns_limit_l_min -20
_diffrn_reflns_number 8792
_diffrn_reflns_theta_full 25.00
_diffrn_reflns_theta_max 25.00
_diffrn_reflns_theta_min 1.12
_exptl_absorpt_coefficient_mu 1.238
_exptl_absorpt_correction_T_max 0.7471
_exptl_absorpt_correction_T_min 0.7076
_exptl_absorpt_correction_type multi-scan
_exptl_absorpt_process_details sadabs
_exptl_crystal_colour colorless
_exptl_crystal_density_diffrn 1.596
_exptl_crystal_density_method 'not measured'
_exptl_crystal_description block
_exptl_crystal_F_000 852
_exptl_crystal_size_max 0.30
_exptl_crystal_size_mid 0.27
_exptl_crystal_size_min 0.25
_platon_squeeze_details
;
;
_refine_diff_density_max 1.442
_refine_diff_density_min -2.100
_refine_diff_density_rms 0.363
_refine_ls_extinction_method none
_refine_ls_goodness_of_fit_ref 1.066
_refine_ls_hydrogen_treatment mixed
_refine_ls_matrix_type full
_refine_ls_number_parameters 451
_refine_ls_number_reflns 6195
_refine_ls_number_restraints 300
_refine_ls_restrained_S_all 1.064
_refine_ls_R_factor_all 0.0789
_refine_ls_R_factor_gt 0.0665
_refine_ls_shift/su_max 0.014
_refine_ls_shift/su_mean 0.002
_refine_ls_structure_factor_coef Fsqd
_refine_ls_weighting_details 'calc w=1/[\s^2^(Fo^2^)+(0.2000P)^2^+0.0000P] where P=(Fo^2^+2Fc^2^)/3'
_refine_ls_weighting_scheme calc
_refine_ls_wR_factor_gt 0.2184
_refine_ls_wR_factor_ref 0.2463
_reflns_number_gt 5094
_reflns_number_total 6195
_reflns_threshold_expression >2sigma(I)
_cod_data_source_file cg401599x_si_002.cif
_cod_data_source_block 6
_cod_original_cell_volume 1796.9(6)
_cod_original_sg_symbol_H-M P-1
_cod_original_formula_sum C36H22Cd2N4O8
_cod_database_code 4510176

loop_
_symmetry_equiv_pos_as_xyz
'x, y, z'
'-x, -y, -z'

loop_
_atom_site_label
_atom_site_type_symbol
_atom_site_fract_x
_atom_site_fract_y
_atom_site_fract_z
_atom_site_U_iso_or_equiv
_atom_site_adp_type
_atom_site_occupancy
_atom_site_symmetry_multiplicity
_atom_site_calc_flag
_atom_site_refinement_flags
Cd1 Cd 0.28752(6) 0.89890(4) 0.44554(3) 0.0189(2) Uani 1 1 d U
Cd2 Cd -0.77556(6) 0.26277(5) 0.05086(3) 0.0276(3) Uani 1 1 d U
C20 C 0.4470(10) 1.1208(8) 0.7319(4) 0.0348(18) Uani 1 1 d U
H20 H 0.5442 1.1501 0.7156 0.042 Uiso 1 1 calc R
C19 C 0.4299(11) 1.1579(10) 0.8049(5) 0.047(2) Uani 1 1 d U
H19 H 0.5170 1.2145 0.8369 0.057 Uiso 1 1 calc R
C23 C -0.1280(11) 1.0308(11) 0.7884(6) 0.057(3) Uani 1 1 d U
H23 H -0.1162 1.0853 0.7590 0.069 Uiso 1 1 calc R
C14 C 0.3284(9) 1.0022(7) 0.6016(4) 0.0243(16) Uani 1 1 d U
C15 C 0.3201(9) 1.0410(6) 0.6841(4) 0.0230(15) Uani 1 1 d U
C17 C 0.1578(10) 1.0321(8) 0.7831(4) 0.0332(18) Uani 1 1 d U
C16 C 0.1744(9) 0.9982(7) 0.7095(4) 0.0284(17) Uani 1 1 d U
H16 H 0.0868 0.9458 0.6760 0.034 Uiso 1 1 calc R
C25 C -0.2835(11) 0.9115(11) 0.8582(6) 0.058(3) Uani 1 1 d U
H25 H -0.3799 0.8853 0.8759 0.069 Uiso 1 1 calc R
C18 C 0.2937(10) 1.1167(8) 0.8327(4) 0.0357(19) Uani 1 1 d U
C26 C -0.0273(9) 0.9082(8) 0.8521(5) 0.0338(18) Uani 1 1 d U
H26 H 0.0537 0.8758 0.8633 0.041 Uiso 1 1 calc R
C24 C -0.2751(12) 0.9882(13) 0.8127(7) 0.069(4) Uani 1 1 d U
H24 H -0.3633 1.0110 0.7987 0.083 Uiso 1 1 calc R
C22 C 0.0047(10) 0.9907(8) 0.8086(4) 0.0333(18) Uani 1 1 d U
N4 N 0.3168(8) 0.7102(6) 0.4543(4) 0.0340(16) Uani 1 1 d U
C35 C 0.3848(17) 0.5310(9) 0.4011(7) 0.070(4) Uani 1 1 d U
H35 H 0.4384 0.4934 0.3662 0.084 Uiso 1 1 calc R
C33 C 0.2291(15) 0.5295(9) 0.4956(6) 0.061(3) Uani 1 1 d U
H33 H 0.1740 0.4911 0.5282 0.073 Uiso 1 1 calc R
C34 C 0.2999(11) 0.4637(7) 0.4417(5) 0.038(2) Uani 1 1 d U
C32 C 0.2418(13) 0.6506(9) 0.4997(7) 0.056(3) Uani 1 1 d U
H32 H 0.1955 0.6929 0.5360 0.067 Uiso 1 1 calc R
N3 N 0.2772(8) 1.0893(6) 0.4316(4) 0.0288(14) Uani 1 1 d U
C29 C 0.2898(11) 1.3299(7) 0.4360(5) 0.039(2) Uani 1 1 d U
C27 C 0.3736(12) 1.1529(9) 0.3924(6) 0.046(2) Uani 1 1 d U
H27 H 0.4403 1.1156 0.3654 0.056 Uiso 1 1 calc R
C4 C -0.3762(10) 0.5900(8) 0.2446(5) 0.0370(19) Uani 1 1 d U
H4 H -0.4792 0.5856 0.2550 0.044 Uiso 1 1 calc R
C6 C -0.1987(9) 0.5218(7) 0.1640(4) 0.0313(17) Uani 1 1 d U
C2 C -0.0970(8) 0.6764(7) 0.2810(4) 0.0272(16) Uani 1 1 d U
C7 C -0.0742(9) 0.6032(8) 0.2142(4) 0.0302(17) Uani 1 1 d U
H7 H 0.0294 0.6104 0.2037 0.036 Uiso 1 1 calc R
C9 C -0.1640(9) 0.4473(8) 0.0951(4) 0.0328(18) Uani 1 1 d U
C3 C -0.2485(11) 0.6695(8) 0.2965(5) 0.041(2) Uani 1 1 d U
H3 H -0.2659 0.7167 0.3407 0.049 Uiso 1 1 calc R
O1 O 0.1820(6) 0.7829(6) 0.3185(3) 0.0379(14) Uani 1 1 d U
O2 O 0.0176(7) 0.8037(6) 0.4000(3) 0.0421(15) Uani 1 1 d U
O3 O -0.5027(7) 0.3190(7) 0.0962(4) 0.0563(19) Uani 1 1 d U
C1 C 0.0458(9) 0.7604(7) 0.3369(4) 0.0256(16) Uani 1 1 d U
O4 O -0.6245(8) 0.4598(7) 0.1270(4) 0.064(2) Uani 1 1 d U
C13 C -0.0504(10) 0.3888(8) 0.0997(4) 0.0331(18) Uani 1 1 d U
H13 H -0.0033 0.3938 0.1463 0.040 Uiso 1 1 calc R
C10 C -0.2416(10) 0.4332(9) 0.0245(5) 0.037(2) Uani 1 1 d U
H10 H -0.3231 0.4682 0.0189 0.044 Uiso 1 1 calc R
C5 C -0.3571(9) 0.5169(8) 0.1777(5) 0.0327(18) Uani 1 1 d U
C8 C -0.5066(10) 0.4239(8) 0.1274(6) 0.041(2) Uani 1 1 d U
C12 C -0.0745(11) 0.3144(9) -0.0268(5) 0.045(2) Uani 1 1 d U
H12 H -0.0432 0.2714 -0.0685 0.053 Uiso 1 1 calc R
C11 C -0.1940(10) 0.3667(9) -0.0358(5) 0.042(2) Uani 1 1 d U
H11 H -0.2428 0.3571 -0.0829 0.050 Uiso 1 1 calc R
C28 C 0.3780(13) 1.2688(9) 0.3906(6) 0.051(3) Uani 1 1 d U
H28 H 0.4390 1.3070 0.3594 0.061 Uiso 1 1 calc R
O6 O 0.2086(7) 0.9236(5) 0.5606(3) 0.0355(14) Uani 1 1 d U
O5 O 0.4531(6) 1.0507(6) 0.5782(3) 0.0377(14) Uani 1 1 d U
C21 C 0.2776(13) 1.1629(11) 0.9119(5) 0.053(3) Uani 1 1 d U
N1 N -0.1634(8) 0.8714(8) 0.8791(4) 0.0441(19) Uani 1 1 d U
N2 N -0.0014(8) 0.3225(7) 0.0392(4) 0.0368(16) Uani 1 1 d U
O8 O 0.2592(16) 1.2634(12) 0.9324(5) 0.107(4) Uani 1 1 d U
O7 O 0.2728(18) 1.1020(10) 0.9536(5) 0.133(5) Uani 1 1 d U
C36 C 0.3959(16) 0.6523(10) 0.4089(7) 0.069(3) Uani 1 1 d U
H36 H 0.4614 0.6954 0.3811 0.082 Uiso 1 1 calc R
C30 C 0.1952(11) 1.2632(8) 0.4758(6) 0.047(2) Uani 1 1 d U
H30 H 0.1312 1.2992 0.5055 0.057 Uiso 1 1 calc R
C31 C 0.1926(11) 1.1463(8) 0.4730(6) 0.045(2) Uani 1 1 d U
H31 H 0.1281 1.1046 0.5017 0.054 Uiso 1 1 calc R

loop_
_atom_site_aniso_label
_atom_site_aniso_U_11
_atom_site_aniso_U_22
_atom_site_aniso_U_33
_atom_site_aniso_U_23
_atom_site_aniso_U_13
_atom_site_aniso_U_12
Cd1 0.0239(4) 0.0133(3) 0.0190(4) 0.0038(2) 0.0050(2) 0.0046(2)
Cd2 0.0259(4) 0.0307(4) 0.0207(4) 0.0023(3) 0.0067(2) 0.0025(3)
C20 0.029(4) 0.044(5) 0.029(4) 0.011(4) 0.015(3) 0.004(4)
C19 0.036(4) 0.062(6) 0.025(4) 0.004(4) 0.001(4) -0.009(4)
C23 0.030(4) 0.082(7) 0.077(7) 0.057(6) 0.018(5) 0.012(5)
C14 0.043(4) 0.027(4) 0.013(3) 0.009(3) 0.016(3) 0.019(3)
C15 0.033(4) 0.020(4) 0.014(3) 0.003(3) 0.005(3) 0.005(3)
C17 0.036(4) 0.032(4) 0.029(4) 0.011(3) 0.005(3) 0.003(3)
C16 0.033(4) 0.027(4) 0.022(4) 0.000(3) 0.011(3) 0.007(3)
C25 0.034(5) 0.086(8) 0.072(7) 0.044(6) 0.027(5) 0.023(5)
C18 0.035(4) 0.047(5) 0.020(4) 0.005(4) 0.003(3) 0.007(4)
C26 0.030(4) 0.042(5) 0.037(4) 0.018(4) 0.012(3) 0.014(4)
C24 0.027(5) 0.101(9) 0.105(9) 0.072(8) 0.018(5) 0.019(5)
C22 0.039(4) 0.040(5) 0.023(4) 0.011(3) 0.011(3) 0.012(4)
N4 0.044(4) 0.025(3) 0.045(4) 0.019(3) 0.017(3) 0.017(3)
C35 0.126(10) 0.035(5) 0.078(8) 0.025(5) 0.070(7) 0.049(6)
C33 0.107(8) 0.027(5) 0.073(7) 0.027(5) 0.064(7) 0.036(5)
C34 0.050(5) 0.013(4) 0.056(5) 0.008(4) 0.034(4) 0.015(3)
C32 0.069(6) 0.039(5) 0.076(7) 0.027(5) 0.039(6) 0.023(5)
N3 0.038(4) 0.018(3) 0.034(4) 0.010(3) 0.008(3) 0.010(3)
C29 0.064(6) 0.018(4) 0.054(5) 0.019(4) 0.027(4) 0.029(4)
C27 0.055(5) 0.037(5) 0.060(6) 0.029(4) 0.026(5) 0.016(4)
C4 0.030(4) 0.044(5) 0.030(4) -0.001(4) 0.010(3) 0.008(4)
C6 0.031(4) 0.030(4) 0.029(4) 0.007(3) 0.000(3) 0.005(3)
C2 0.022(4) 0.025(4) 0.029(4) 0.002(3) 0.001(3) 0.004(3)
C7 0.023(4) 0.034(4) 0.030(4) 0.005(3) 0.007(3) 0.004(3)
C9 0.025(4) 0.037(4) 0.031(4) 0.005(3) 0.003(3) 0.002(3)
C3 0.043(5) 0.036(5) 0.038(5) -0.003(4) 0.014(4) 0.012(4)
O1 0.023(3) 0.044(4) 0.033(3) 0.002(3) -0.001(2) -0.003(3)
O2 0.033(3) 0.056(4) 0.024(3) 0.000(3) -0.002(2) 0.002(3)
O3 0.021(3) 0.047(4) 0.082(5) 0.006(4) -0.004(3) -0.007(3)
C1 0.033(4) 0.018(4) 0.024(4) 0.005(3) 0.003(3) 0.006(3)
O4 0.046(4) 0.055(4) 0.076(5) -0.018(4) -0.026(4) 0.027(3)
C13 0.036(4) 0.038(5) 0.020(4) 0.003(3) 0.005(3) 0.006(4)
C10 0.025(4) 0.039(5) 0.041(5) 0.010(4) -0.002(4) 0.004(4)
C5 0.026(4) 0.029(4) 0.037(5) 0.003(3) 0.000(3) 0.004(3)
C8 0.031(4) 0.034(5) 0.057(6) 0.009(4) 0.018(4) 0.006(4)
C12 0.045(5) 0.047(5) 0.031(5) -0.004(4) 0.008(4) 0.008(4)
C11 0.034(4) 0.057(6) 0.022(4) 0.006(4) -0.010(3) 0.002(4)
C28 0.068(6) 0.041(5) 0.068(6) 0.033(5) 0.044(5) 0.031(5)
O6 0.039(3) 0.031(3) 0.025(3) 0.000(2) 0.009(2) -0.004(3)
O5 0.030(3) 0.062(4) 0.032(3) 0.021(3) 0.021(2) 0.021(3)
C21 0.063(6) 0.061(7) 0.016(4) 0.006(4) 0.008(4) -0.009(5)
N1 0.029(4) 0.066(5) 0.048(4) 0.039(4) 0.015(3) 0.010(3)
N2 0.043(4) 0.040(4) 0.027(3) 0.002(3) 0.008(3) 0.016(3)
O8 0.187(10) 0.133(9) 0.034(4) 0.012(5) 0.027(5) 0.106(8)
O7 0.251(13) 0.075(6) 0.037(5) 0.006(5) 0.021(6) -0.004(7)
C36 0.097(8) 0.051(6) 0.089(8) 0.048(6) 0.064(7) 0.035(6)
C30 0.040(5) 0.030(5) 0.084(7) 0.027(5) 0.039(5) 0.013(4)
C31 0.045(5) 0.034(5) 0.071(6) 0.030(5) 0.026(5) 0.016(4)

loop_
_atom_type_symbol
_atom_type_description
_atom_type_scat_dispersion_real
_atom_type_scat_dispersion_imag
_atom_type_scat_source
C C 0.0033 0.0016 'International Tables Vol C Tables 4.2.6.8 and 6.1.1.4'
H H 0.0000 0.0000 'International Tables Vol C Tables 4.2.6.8 and 6.1.1.4'
N N 0.0061 0.0033 'International Tables Vol C Tables 4.2.6.8 and 6.1.1.4'
O O 0.0106 0.0060 'International Tables Vol C Tables 4.2.6.8 and 6.1.1.4'
Cd Cd -0.8075 1.2024 'International Tables Vol C Tables 4.2.6.8 and 6.1.1.4'

loop_
_geom_angle_atom_site_label_1
_geom_angle_atom_site_label_2
_geom_angle_atom_site_label_3
_geom_angle
_geom_angle_site_symmetry_1
_geom_angle_site_symmetry_3
O5 Cd1 O6 125.4(2) 2_676 .
O5 Cd1 N3 88.4(2) 2_676 .
O6 Cd1 N3 96.1(2) . .
O5 Cd1 N4 87.0(2) 2_676 .
O6 Cd1 N4 87.8(2) . .
N3 Cd1 N4 175.2(2) . .
O5 Cd1 O2 148.1(2) 2_676 .
O6 Cd1 O2 86.2(2) . .
N3 Cd1 O2 92.8(2) . .
N4 Cd1 O2 90.4(3) . .
O5 Cd1 O1 93.5(2) 2_676 .
O6 Cd1 O1 139.4(2) . .
N3 Cd1 O1 96.1(2) . .
N4 Cd1 O1 82.7(2) . .
O2 Cd1 O1 54.7(2) . .
N1 Cd2 O8 139.9(4) 2_466 1_444
N1 Cd2 N2 103.6(3) 2_466 1_455
O8 Cd2 N2 90.6(3) 1_444 1_455
N1 Cd2 O3 91.2(3) 2_466 .
O8 Cd2 O3 96.1(4) 1_444 .
N2 Cd2 O3 147.8(3) 1_455 .
N1 Cd2 O4 109.1(3) 2_466 .
O8 Cd2 O4 107.3(4) 1_444 .
N2 Cd2 O4 92.8(2) 1_455 .
O3 Cd2 O4 55.1(2) . .
N1 Cd2 O7 89.9(3) 2_466 1_444
O8 Cd2 O7 51.4(4) 1_444 1_444
N2 Cd2 O7 120.8(4) 1_455 1_444
O3 Cd2 O7 87.0(4) . 1_444
O4 Cd2 O7 136.6(4) . 1_444
N1 Cd2 C21 114.9(3) 2_466 1_444
O8 Cd2 C21 25.9(3) 1_444 1_444
N2 Cd2 C21 107.0(3) 1_455 1_444
O3 Cd2 C21 91.7(3) . 1_444
O4 Cd2 C21 124.7(3) . 1_444
O7 Cd2 C21 25.6(3) 1_444 1_444
C15 C20 C19 118.9(7) . .
C15 C20 H20 120.5 . .
C19 C20 H20 120.5 . .
C18 C19 C20 123.7(9) . .
C18 C19 H19 118.1 . .
C20 C19 H19 118.1 . .
C24 C23 C22 120.3(9) . .
C24 C23 H23 119.9 . .
C22 C23 H23 119.9 . .
O5 C14 O6 123.3(6) . .
O5 C14 C15 118.5(7) . .
O6 C14 C15 118.3(6) . .
C20 C15 C16 119.8(6) . .
C20 C15 C14 121.5(7) . .
C16 C15 C14 118.6(7) . .
C16 C17 C18 117.6(7) . .
C16 C17 C22 121.1(8) . .
C18 C17 C22 121.1(7) . .
C17 C16 C15 121.5(7) . .
C17 C16 H16 119.2 . .
C15 C16 H16 119.2 . .
N1 C25 C24 125.1(8) . .
N1 C25 H25 117.4 . .
C24 C25 H25 117.4 . .
C19 C18 C17 118.3(7) . .
C19 C18 C21 122.2(8) . .
C17 C18 C21 119.3(8) . .
N1 C26 C22 126.0(8) . .
N1 C26 H26 117.0 . .
C22 C26 H26 117.0 . .
C25 C24 C23 117.2(9) . .
C25 C24 H24 121.4 . .
C23 C24 H24 121.4 . .
C26 C22 C23 114.8(7) . .
C26 C22 C17 123.8(7) . .
C23 C22 C17 121.3(7) . .
C36 N4 C32 116.9(8) . .
C36 N4 Cd1 121.0(6) . .
C32 N4 Cd1 121.8(6) . .
C34 C35 C36 122.9(9) . .
C34 C35 H35 118.6 . .
C36 C35 H35 118.6 . .
C32 C33 C34 119.6(9) . .
C32 C33 H33 120.2 . .
C34 C33 H33 120.2 . .
C35 C34 C33 114.7(8) . .
C35 C34 C29 124.0(8) . 1_545
C33 C34 C29 121.1(7) . 1_545
N4 C32 C33 123.2(10) . .
N4 C32 H32 118.4 . .
C33 C32 H32 118.4 . .
C31 N3 C27 117.6(7) . .
C31 N3 Cd1 118.2(5) . .
C27 N3 Cd1 123.3(6) . .
C30 C29 C28 116.2(7) . .
C30 C29 C34 121.9(7) . 1_565
C28 C29 C34 121.9(8) . 1_565
N3 C27 C28 123.0(9) . .
N3 C27 H27 118.5 . .
C28 C27 H27 118.5 . .
C3 C4 C5 123.3(7) . .
C3 C4 H4 118.4 . .
C5 C4 H4 118.4 . .
C7 C6 C5 118.8(7) . .
C7 C6 C9 118.9(7) . .
C5 C6 C9 122.2(7) . .
C3 C2 C7 119.6(7) . .
C3 C2 C1 120.0(7) . .
C7 C2 C1 120.4(7) . .
C6 C7 C2 122.4(7) . .
C6 C7 H7 118.8 . .
C2 C7 H7 118.8 . .
C13 C9 C10 117.8(8) . .
C13 C9 C6 118.5(7) . .
C10 C9 C6 123.7(8) . .
C2 C3 C4 118.4(8) . .
C2 C3 H3 120.8 . .
C4 C3 H3 120.8 . .
C1 O1 Cd1 88.6(5) . .
C1 O2 Cd1 93.2(5) . .
C8 O3 Cd2 89.9(6) . .
O2 C1 O1 123.4(7) . .
O2 C1 C2 116.6(7) . .
O1 C1 C2 120.0(7) . .
C8 O4 Cd2 89.3(6) . .
C9 C13 N2 123.8(7) . .
C9 C13 H13 118.1 . .
N2 C13 H13 118.1 . .
C11 C10 C9 118.5(8) . .
C11 C10 H10 120.8 . .
C9 C10 H10 120.8 . .
C4 C5 C6 117.4(7) . .
C4 C5 C8 118.8(7) . .
C6 C5 C8 123.3(7) . .
O4 C8 O3 125.6(9) . .
O4 C8 C5 114.7(8) . .
O3 C8 C5 119.4(8) . .
N2 C12 C11 123.1(8) . .
N2 C12 H12 118.5 . .
C11 C12 H12 118.5 . .
C12 C11 C10 120.2(8) . .
C12 C11 H11 119.9 . .
C10 C11 H11 119.9 . .
C27 C28 C29 119.0(8) . .
C27 C28 H28 120.5 . .
C29 C28 H28 120.5 . .
C14 O6 Cd1 103.4(4) . .
C14 O5 Cd1 161.5(5) . 2_676
O7 C21 O8 119.1(11) . .
O7 C21 C18 122.4(12) . .
O8 C21 C18 118.4(10) . .
O7 C21 Cd2 63.5(7) . 1_666
O8 C21 Cd2 55.6(6) . 1_666
C18 C21 Cd2 172.9(9) . 1_666
C26 N1 C25 116.5(7) . .
C26 N1 Cd2 128.0(6) . 2_466
C25 N1 Cd2 115.4(5) . 2_466
C12 N2 C13 116.5(7) . .
C12 N2 Cd2 121.5(5) . 1_655
C13 N2 Cd2 121.0(5) . 1_655
C21 O8 Cd2 98.5(8) . 1_666
C21 O7 Cd2 90.9(9) . 1_666
N4 C36 C35 122.2(9) . .
N4 C36 H36 118.9 . .
C35 C36 H36 118.9 . .
C29 C30 C31 121.4(8) . .
C29 C30 H30 119.3 . .
C31 C30 H30 119.3 . .
N3 C31 C30 122.6(8) . .
N3 C31 H31 118.7 . .
C30 C31 H31 118.7 . .

loop_
_geom_bond_atom_site_label_1
_geom_bond_atom_site_label_2
_geom_bond_distance
_geom_bond_site_symmetry_2
Cd1 O5 2.295(5) 2_676
Cd1 O6 2.299(5) .
Cd1 N3 2.329(6) .
Cd1 N4 2.334(6) .
Cd1 O2 2.335(6) .
Cd1 O1 2.435(6) .
Cd2 N1 2.261(7) 2_466
Cd2 O8 2.279(9) 1_444
Cd2 N2 2.295(7) 1_455
Cd2 O3 2.352(6) .
Cd2 O4 2.374(7) .
Cd2 O7 2.444(11) 1_444
Cd2 C21 2.731(10) 1_444
C20 C15 1.353(11) .
C20 C19 1.372(12) .
C20 H20 0.9300 .
C19 C18 1.351(12) .
C19 H19 0.9300 .
C23 C24 1.401(13) .
C23 C22 1.436(12) .
C23 H23 0.9300 .
C14 O5 1.248(9) .
C14 O6 1.257(10) .
C14 C15 1.527(9) .
C15 C16 1.400(10) .
C17 C16 1.380(11) .
C17 C18 1.433(11) .
C17 C22 1.454(11) .
C16 H16 0.9300 .
C25 N1 1.343(12) .
C25 C24 1.374(15) .
C25 H25 0.9300 .
C18 C21 1.494(12) .
C26 N1 1.332(10) .
C26 C22 1.394(11) .
C26 H26 0.9300 .
C24 H24 0.9300 .
N4 C36 1.317(13) .
N4 C32 1.325(12) .
C35 C34 1.341(13) .
C35 C36 1.366(14) .
C35 H35 0.9300 .
C33 C32 1.373(13) .
C33 C34 1.409(12) .
C33 H33 0.9300 .
C34 C29 1.519(10) 1_545
C32 H32 0.9300 .
N3 C31 1.306(11) .
N3 C27 1.347(10) .
C29 C30 1.367(12) .
C29 C28 1.395(12) .
C29 C34 1.519(10) 1_565
C27 C28 1.354(13) .
C27 H27 0.9300 .
C4 C3 1.393(12) .
C4 C5 1.394(12) .
C4 H4 0.9300 .
C6 C7 1.367(11) .
C6 C5 1.421(11) .
C6 C9 1.485(11) .
C2 C3 1.367(11) .
C2 C7 1.406(11) .
C2 C1 1.522(10) .
C7 H7 0.9300 .
C9 C13 1.367(12) .
C9 C10 1.411(12) .
C3 H3 0.9300 .
O1 C1 1.243(9) .
O2 C1 1.248(10) .
O3 C8 1.238(11) .
O4 C8 1.221(11) .
C13 N2 1.384(10) .
C13 H13 0.9300 .
C10 C11 1.375(13) .
C10 H10 0.9300 .
C5 C8 1.543(12) .
C12 N2 1.337(11) .
C12 C11 1.375(13) .
C12 H12 0.9300 .
C11 H11 0.9300 .
C28 H28 0.9300 .
O5 Cd1 2.295(5) 2_676
C21 O7 1.178(14) .
C21 O8 1.205(15) .
C21 Cd2 2.731(10) 1_666
N1 Cd2 2.261(7) 2_466
N2 Cd2 2.295(7) 1_655
O8 Cd2 2.279(9) 1_666
O7 Cd2 2.444(11) 1_666
C36 H36 0.9300 .
C30 C31 1.350(12) .
C30 H30 0.9300 .
C31 H31 0.9300 .

loop_
_geom_torsion_atom_site_label_1
_geom_torsion_atom_site_label_2
_geom_torsion_atom_site_label_3
_geom_torsion_atom_site_label_4
_geom_torsion
_geom_torsion_site_symmetry_1
_geom_torsion_site_symmetry_4
C15 C20 C19 C18 1.8(16) . .
C19 C20 C15 C16 0.3(13) . .
C19 C20 C15 C14 176.3(8) . .
O5 C14 C15 C20 -3.6(11) . .
O6 C14 C15 C20 177.0(7) . .
O5 C14 C15 C16 172.4(7) . .
O6 C14 C15 C16 -7.0(10) . .
C18 C17 C16 C15 2.4(12) . .
C22 C17 C16 C15 177.8(7) . .
C20 C15 C16 C17 -2.4(12) . .
C14 C15 C16 C17 -178.5(7) . .
C20 C19 C18 C17 -1.7(16) . .
C20 C19 C18 C21 -177.5(10) . .
C16 C17 C18 C19 -0.3(13) . .
C22 C17 C18 C19 -175.8(9) . .
C16 C17 C18 C21 175.5(9) . .
C22 C17 C18 C21 0.1(14) . .
N1 C25 C24 C23 -2(2) . .
C22 C23 C24 C25 2(2) . .
N1 C26 C22 C23 -4.4(14) . .
N1 C26 C22 C17 177.2(9) . .
C24 C23 C22 C26 0.6(16) . .
C24 C23 C22 C17 179.0(11) . .
C16 C17 C22 C26 112.1(10) . .
C18 C17 C22 C26 -72.6(12) . .
C16 C17 C22 C23 -66.2(12) . .
C18 C17 C22 C23 109.1(11) . .
O5 Cd1 N4 C36 -39.7(9) 2_676 .
O6 Cd1 N4 C36 -165.3(9) . .
N3 Cd1 N4 C36 -22(3) . .
O2 Cd1 N4 C36 108.5(9) . .
O1 Cd1 N4 C36 54.2(9) . .
O5 Cd1 N4 C32 147.4(8) 2_676 .
O6 Cd1 N4 C32 21.8(8) . .
N3 Cd1 N4 C32 165(3) . .
O2 Cd1 N4 C32 -64.4(8) . .
O1 Cd1 N4 C32 -118.7(8) . .
C36 C35 C34 C33 -3(2) . .
C36 C35 C34 C29 -178.0(13) . 1_545
C32 C33 C34 C35 4.2(19) . .
C32 C33 C34 C29 179.4(11) . 1_545
C36 N4 C32 C33 -7.2(18) . .
Cd1 N4 C32 C33 166.0(10) . .
C34 C33 C32 N4 1(2) . .
O5 Cd1 N3 C31 -145.0(7) 2_676 .
O6 Cd1 N3 C31 -19.5(7) . .
N4 Cd1 N3 C31 -163(3) . .
O2 Cd1 N3 C31 67.0(7) . .
O1 Cd1 N3 C31 121.7(7) . .
O5 Cd1 N3 C27 23.6(7) 2_676 .
O6 Cd1 N3 C27 149.1(7) . .
N4 Cd1 N3 C27 6(3) . .
O2 Cd1 N3 C27 -124.5(7) . .
O1 Cd1 N3 C27 -69.7(7) . .
C31 N3 C27 C28 -4.6(15) . .
Cd1 N3 C27 C28 -173.2(9) . .
C5 C6 C7 C2 4.3(12) . .
C9 C6 C7 C2 -179.5(8) . .
C3 C2 C7 C6 -1.8(13) . .
C1 C2 C7 C6 176.6(7) . .
C7 C6 C9 C13 47.4(11) . .
C5 C6 C9 C13 -136.5(8) . .
C7 C6 C9 C10 -132.5(9) . .
C5 C6 C9 C10 43.6(12) . .
C7 C2 C3 C4 -0.6(13) . .
C1 C2 C3 C4 -178.9(8) . .
C5 C4 C3 C2 0.2(15) . .
O5 Cd1 O1 C1 179.9(5) 2_676 .
O6 Cd1 O1 C1 15.6(6) . .
N3 Cd1 O1 C1 -91.3(5) . .
N4 Cd1 O1 C1 93.4(5) . .
O2 Cd1 O1 C1 -2.2(4) . .
O5 Cd1 O2 C1 6.3(8) 2_676 .
O6 Cd1 O2 C1 -166.3(5) . .
N3 Cd1 O2 C1 97.8(5) . .
N4 Cd1 O2 C1 -78.5(5) . .
O1 Cd1 O2 C1 2.2(4) . .
N1 Cd2 O3 C8 -113.2(6) 2_466 .
O8 Cd2 O3 C8 106.2(7) 1_444 .
N2 Cd2 O3 C8 5.2(9) 1_455 .
O4 Cd2 O3 C8 -0.6(6) . .
O7 Cd2 O3 C8 156.9(6) 1_444 .
C21 Cd2 O3 C8 131.8(6) 1_444 .
Cd1 O2 C1 O1 -4.3(8) . .
Cd1 O2 C1 C2 175.8(5) . .
Cd1 O1 C1 O2 4.1(8) . .
Cd1 O1 C1 C2 -176.0(6) . .
C3 C2 C1 O2 12.0(11) . .
C7 C2 C1 O2 -166.4(8) . .
C3 C2 C1 O1 -167.9(8) . .
C7 C2 C1 O1 13.7(11) . .
N1 Cd2 O4 C8 78.1(7) 2_466 .
O8 Cd2 O4 C8 -84.8(7) 1_444 .
N2 Cd2 O4 C8 -176.4(6) 1_455 .
O3 Cd2 O4 C8 0.6(6) . .
O7 Cd2 O4 C8 -33.2(9) 1_444 .
C21 Cd2 O4 C8 -63.4(8) 1_444 .
C10 C9 C13 N2 3.6(12) . .
C6 C9 C13 N2 -176.3(7) . .
C13 C9 C10 C11 -3.0(12) . .
C6 C9 C10 C11 176.9(8) . .
C3 C4 C5 C6 2.3(14) . .
C3 C4 C5 C8 174.6(9) . .
C7 C6 C5 C4 -4.4(12) . .
C9 C6 C5 C4 179.5(8) . .
C7 C6 C5 C8 -176.4(8) . .
C9 C6 C5 C8 7.5(13) . .
Cd2 O4 C8 O3 -1.1(11) . .
Cd2 O4 C8 C5 -175.1(7) . .
Cd2 O3 C8 O4 1.1(11) . .
Cd2 O3 C8 C5 174.9(8) . .
C4 C5 C8 O4 36.8(13) . .
C6 C5 C8 O4 -151.3(9) . .
C4 C5 C8 O3 -137.6(10) . .
C6 C5 C8 O3 34.3(13) . .
N2 C12 C11 C10 1.3(15) . .
C9 C10 C11 C12 0.7(13) . .
N3 C27 C28 C29 5.8(18) . .
C30 C29 C28 C27 -4.5(16) . .
C34 C29 C28 C27 174.7(10) 1_565 .
O5 C14 O6 Cd1 1.4(9) . .
C15 C14 O6 Cd1 -179.2(5) . .
O5 Cd1 O6 C14 20.1(6) 2_676 .
N3 Cd1 O6 C14 -72.3(5) . .
N4 Cd1 O6 C14 104.8(5) . .
O2 Cd1 O6 C14 -164.7(5) . .
O1 Cd1 O6 C14 -179.2(4) . .
O6 C14 O5 Cd1 -109.9(17) . 2_676
C15 C14 O5 Cd1 70.7(19) . 2_676
C19 C18 C21 O7 -108.1(15) . .
C17 C18 C21 O7 76.2(16) . .
C19 C18 C21 O8 76.5(16) . .
C17 C18 C21 O8 -99.3(13) . .
C19 C18 C21 Cd2 107(6) . 1_666
C17 C18 C21 Cd2 -68(6) . 1_666
C22 C26 N1 C25 4.7(15) . .
C22 C26 N1 Cd2 179.5(7) . 2_466
C24 C25 N1 C26 -1.2(19) . .
C24 C25 N1 Cd2 -176.7(11) . 2_466
C11 C12 N2 C13 -0.9(13) . .
C11 C12 N2 Cd2 -169.4(7) . 1_655
C9 C13 N2 C12 -1.7(12) . .
C9 C13 N2 Cd2 166.9(6) . 1_655
O7 C21 O8 Cd2 0.0(16) . 1_666
C18 C21 O8 Cd2 175.6(8) . 1_666
O8 C21 O7 Cd2 0.0(14) . 1_666
C18 C21 O7 Cd2 -175.4(9) . 1_666
C32 N4 C36 C35 8.6(19) . .
Cd1 N4 C36 C35 -164.6(11) . .
C34 C35 C36 N4 -4(2) . .
C28 C29 C30 C31 2.3(16) . .
C34 C29 C30 C31 -176.8(10) 1_565 .
C27 N3 C31 C30 2.1(15) . .
Cd1 N3 C31 C30 171.4(8) . .
C29 C30 C31 N3 -1.2(17) . .

loop_
_platon_squeeze_void_nr
_platon_squeeze_void_average_x
_platon_squeeze_void_average_y
_platon_squeeze_void_average_z
_platon_squeeze_void_volume
_platon_squeeze_void_count_electrons
_platon_squeeze_void_content
1 -0.500 0.000 0.000 310 82 ' '
